data_7110102
loop_
_publ_author_name
'Laurent Chabaud'
'Tatiana Hromjakova'
'Matt Rambla'
'Pascal Retailleau'
'Catherine Guillou'

_publ_section_title
;
 Hypervalent iodine-mediated oxidative cyclisation of p-hydroxy
 acetanilides to 1,2-dispirodienones
;
_journal_name_full Chem.Commun.
_journal_page_first 11542
_journal_paper_doi 10.1039/c3cc47171c
_journal_volume 49
_journal_year 2013
_chemical_formula_moiety 'C16 H15 N O4'
_chemical_formula_sum 'C16 H15 N O4'
_chemical_formula_weight 285.29
_chemical_name_systematic
;
?
;
_space_group_IT_number 14
_symmetry_cell_setting monoclinic
_symmetry_space_group_name_Hall '-P 2ybc'
_symmetry_space_group_name_H-M 'P 1 21/c 1'
_atom_sites_solution_hydrogens difmap
_atom_sites_solution_primary direct
_atom_sites_solution_secondary difmap
_audit_creation_method SHELXL-97
_cell_angle_alpha 90.00
_cell_angle_beta 93.444(7)
_cell_angle_gamma 90.00
_cell_formula_units_Z 8
_cell_length_a 8.86900(10)
_cell_length_b 15.2039(2)
_cell_length_c 21.8583(15)
_cell_measurement_reflns_used 2849
_cell_measurement_temperature 173(2)
_cell_measurement_theta_max 67.7
_cell_measurement_theta_min 6.6
_cell_volume 2942.1(2)
_computing_cell_refinement 'CrystalClear-SM Expert 2.0 r4 (Rigaku, 2009)'
_computing_data_collection 'CrystalClear-SM Expert 2.0 r4 (Rigaku, 2009)'
_computing_data_reduction 'CrystalClear-SM Expert 2.0 r4 (Rigaku, 2009)'
_computing_molecular_graphics 'PLATON (Spek, 2003)'
_computing_publication_material 'SHELXL97 (Sheldrick, 2008)'
_computing_structure_refinement 'SHELXL97 (Sheldrick, 2008); CRYSTALBUILDER (Welter, 2006)'
_computing_structure_solution 'SHELXS97 (Sheldrick, 2008)'
_diffrn_ambient_temperature 173(2)
_diffrn_detector_type 'RAPID II large area curved imaging plate detector '
_diffrn_measured_fraction_theta_full 0.943
_diffrn_measured_fraction_theta_max 0.944
_diffrn_measurement_details
;
scan:
Number of images: 36
Slice: 20.0000 - 200.0000
Image width: 5.0000
Exp time: 240.0000
Rotation axis: Omega
Omega: 0.0000
Chi: 54.0000
Phi: 270.0000
XTD: 127.4000
2theta: 0.0000
scan:
Number of images: 20
Slice: 20.0000 - 120.0000
Image width: 5.0000
Exp time: 240.0000
Rotation axis: Omega
Omega: 0.0000
Chi: 54.0000
Phi: 90.0000
XTD: 127.4000
2theta: 0.0000
scan:
Number of images: 6
Slice: 40.0000 - 70.0000
Image width: 5.0000
Exp time: 240.0000
Rotation axis: Omega
Omega: 0.0000
Chi: 54.0000
Phi: 0.0000
XTD: 127.4000
2theta: 0.0000
scan:
Number of images: 6
Slice: 60.0000 - 90.0000
Image width: 5.0000
Exp time: 240.0000
Rotation axis: Omega
Omega: 0.0000
Chi: 30.0000
Phi: 0.0000
XTD: 127.4000
2theta: 0.0000

;
_diffrn_measurement_device_type 'Rigaku rapid II RAXIS conversion'
_diffrn_measurement_method 'profile data from \w-scans'
_diffrn_orient_matrix_type FS_PROCESS
_diffrn_orient_matrix_UB_11 -0.017570
_diffrn_orient_matrix_UB_12 -0.059033
_diffrn_orient_matrix_UB_13 -0.019360
_diffrn_orient_matrix_UB_21 0.111308
_diffrn_orient_matrix_UB_22 -0.011179
_diffrn_orient_matrix_UB_23 0.002588
_diffrn_orient_matrix_UB_31 -0.007704
_diffrn_orient_matrix_UB_32 -0.026877
_diffrn_orient_matrix_UB_33 0.041446
_diffrn_radiation_monochromator graphite
_diffrn_radiation_source 'fine-focus sealed tube'
_diffrn_radiation_type CuK\a
_diffrn_radiation_wavelength 1.54187
_diffrn_reflns_av_R_equivalents 0.0301
_diffrn_reflns_av_sigmaI/netI 0.0464
_diffrn_reflns_limit_h_max 10
_diffrn_reflns_limit_h_min -8
_diffrn_reflns_limit_k_max 17
_diffrn_reflns_limit_k_min -14
_diffrn_reflns_limit_l_max 15
_diffrn_reflns_limit_l_min -26
_diffrn_reflns_number 12944
_diffrn_reflns_theta_full 68.21
_diffrn_reflns_theta_max 68.21
_diffrn_reflns_theta_min 6.63
_exptl_absorpt_coefficient_mu 0.771
_exptl_absorpt_correction_T_max 1.000
_exptl_absorpt_correction_T_min 0.819
_exptl_absorpt_correction_type multi-scan
_exptl_absorpt_process_details 'FS_ABSCOR (Rigaku, 2009)'
_exptl_crystal_colour colourless
_exptl_crystal_density_diffrn 1.288
_exptl_crystal_density_method 'not measured'
_exptl_crystal_description parallelepiped
_exptl_crystal_F_000 1200
_exptl_crystal_size_max 0.45
_exptl_crystal_size_mid 0.21
_exptl_crystal_size_min 0.05
_refine_diff_density_max 0.236
_refine_diff_density_min -0.274
_refine_diff_density_rms 0.059
_refine_ls_extinction_coef 0.00100(19)
_refine_ls_extinction_expression Fc^*^=kFc[1+0.001xFc^2^\l^3^/sin(2\q)]^-1/4^
_refine_ls_extinction_method SHELXL
_refine_ls_goodness_of_fit_ref 1.151
_refine_ls_hydrogen_treatment constr
_refine_ls_matrix_type full
_refine_ls_number_parameters 384
_refine_ls_number_reflns 5080
_refine_ls_number_restraints 1
_refine_ls_restrained_S_all 1.150
_refine_ls_R_factor_all 0.0957
_refine_ls_R_factor_gt 0.0524
_refine_ls_shift/su_max 0.000
_refine_ls_shift/su_mean 0.000
_refine_ls_structure_factor_coef Fsqd
_refine_ls_weighting_details 'calc w=1/[\s^2^(Fo^2^)+(0.0684P)^2^+1.7292P] where P=(Fo^2^+2Fc^2^)/3'
_refine_ls_weighting_scheme calc
_refine_ls_wR_factor_gt 0.1293
_refine_ls_wR_factor_ref 0.1920
_reflns_number_gt 3004
_reflns_number_total 5084
_reflns_threshold_expression >2sigma(I)
_cod_data_source_file c3cc47171c.txt
_cod_data_source_block LC573
_cod_original_sg_symbol_H-M 'P 21/c'
_cod_database_code 7110102

loop_
_symmetry_equiv_pos_as_xyz
'x, y, z'
'-x, y+1/2, -z+1/2'
'-x, -y, -z'
'x, -y-1/2, z-1/2'

loop_
_atom_site_label
_atom_site_type_symbol
_atom_site_fract_x
_atom_site_fract_y
_atom_site_fract_z
_atom_site_U_iso_or_equiv
_atom_site_adp_type
_atom_site_occupancy
_atom_site_symmetry_multiplicity
_atom_site_calc_flag
_atom_site_refinement_flags
C1 C 0.0337(5) 0.3530(2) -0.10785(16) 0.0644(10) Uani 1 1 d .
C2 C -0.1109(4) 0.3392(2) -0.08067(16) 0.0634(10) Uani 1 1 d .
H2 H -0.2021 0.3463 -0.1053 0.076 Uiso 1 1 calc R
C3 C -0.1169(4) 0.3170(2) -0.02231(16) 0.0580(9) Uani 1 1 d .
H3 H -0.2134 0.3128 -0.0059 0.070 Uiso 1 1 calc R
C4 C 0.0194(3) 0.2982(2) 0.01926(13) 0.0468(8) Uani 1 1 d .
C5 C 0.1621(4) 0.3289(2) -0.00846(15) 0.0532(8) Uani 1 1 d .
C6 C 0.1697(4) 0.3516(2) -0.06750(15) 0.0596(9) Uani 1 1 d .
H6 H 0.2642 0.3667 -0.0829 0.072 Uiso 1 1 calc R
N7 N 0.0043(3) 0.33512(18) 0.08003(12) 0.0546(7) Uani 1 1 d .
C8 C 0.0588(4) 0.2835(2) 0.12659(15) 0.0533(8) Uani 1 1 d .
C9 C 0.0954(4) 0.1954(2) 0.10178(14) 0.0556(9) Uani 1 1 d .
H9A H 0.0492 0.1484 0.1258 0.067 Uiso 1 1 calc R
H9B H 0.2061 0.1863 0.1035 0.067 Uiso 1 1 calc R
C10 C 0.0299(3) 0.1940(2) 0.03483(13) 0.0448(7) Uani 1 1 d .
C11 C 0.1273(3) 0.1499(2) -0.00892(14) 0.0500(8) Uani 1 1 d .
H11 H 0.2324 0.1625 -0.0060 0.060 Uiso 1 1 calc R
C12 C 0.0760(3) 0.0941(2) -0.05172(14) 0.0487(8) Uani 1 1 d .
H12 H 0.1439 0.0705 -0.0794 0.058 Uiso 1 1 calc R
C13 C -0.0821(4) 0.0680(2) -0.05735(13) 0.0486(8) Uani 1 1 d .
C14 C -0.1773(4) 0.0987(2) -0.00978(14) 0.0512(8) Uani 1 1 d .
H14 H -0.2777 0.0772 -0.0087 0.061 Uiso 1 1 calc R
C15 C -0.1262(3) 0.1562(2) 0.03211(14) 0.0508(8) Uani 1 1 d .
H15 H -0.1926 0.1745 0.0622 0.061 Uiso 1 1 calc R
O16 O 0.0377(3) 0.3697(2) -0.16297(11) 0.0951(10) Uani 1 1 d .
O17 O -0.1323(3) 0.02073(18) -0.09964(10) 0.0680(7) Uani 1 1 d .
O18 O 0.2795(3) 0.32764(18) 0.03357(10) 0.0685(7) Uani 1 1 d .
C19 C -0.0200(6) 0.4288(3) 0.0887(2) 0.0912(14) Uani 1 1 d .
H19A H -0.0509 0.4393 0.1304 0.137 Uiso 1 1 calc R
H19B H -0.0994 0.4494 0.0591 0.137 Uiso 1 1 calc R
H19C H 0.0739 0.4607 0.0826 0.137 Uiso 1 1 calc R
O20 O 0.0770(3) 0.30730(19) 0.18025(11) 0.0742(8) Uani 1 1 d .
C21 C 0.4278(4) 0.3488(4) 0.0132(2) 0.1068(18) Uani 1 1 d .
H21A H 0.4523 0.3087 -0.0199 0.160 Uiso 1 1 calc R
H21B H 0.5033 0.3426 0.0475 0.160 Uiso 1 1 calc R
H21C H 0.4281 0.4095 -0.0019 0.160 Uiso 1 1 calc R
O116 O 0.4763(3) 0.5979(2) 0.13780(11) 0.0860(9) Uani 1 1 d .
O117 O 0.7215(4) 0.2260(3) 0.15217(16) 0.1529(19) Uani 1 1 d U
O120 O 0.4534(2) 0.38332(18) 0.45121(9) 0.0647(7) Uani 1 1 d .
O118 O 0.2343(2) 0.46738(16) 0.30205(9) 0.0576(6) Uani 1 1 d .
C101 C 0.4812(4) 0.5626(3) 0.18887(15) 0.0614(9) Uani 1 1 d .
C102 C 0.6248(4) 0.5477(3) 0.22337(15) 0.0623(10) Uani 1 1 d .
H102 H 0.7147 0.5712 0.2084 0.075 Uiso 1 1 calc R
C103 C 0.6327(4) 0.5020(2) 0.27518(14) 0.0543(8) Uani 1 1 d .
H103 H 0.7277 0.4977 0.2975 0.065 Uiso 1 1 calc R
C104 C 0.4994(3) 0.4567(2) 0.30033(12) 0.0458(8) Uani 1 1 d .
C105 C 0.3529(3) 0.4917(2) 0.27039(14) 0.0503(8) Uani 1 1 d .
C106 C 0.3452(4) 0.5377(2) 0.21774(14) 0.0588(9) Uani 1 1 d .
H106 H 0.2495 0.5539 0.1993 0.071 Uiso 1 1 calc R
N107 N 0.5023(3) 0.46417(18) 0.36690(10) 0.0462(6) Uani 1 1 d .
C108 C 0.4646(3) 0.3897(2) 0.39551(14) 0.0509(8) Uani 1 1 d .
C109 C 0.4398(4) 0.3178(2) 0.34951(14) 0.0553(9) Uani 1 1 d .
H10A H 0.3305 0.3065 0.3411 0.066 Uiso 1 1 calc R
H10B H 0.4891 0.2627 0.3643 0.066 Uiso 1 1 calc R
C110 C 0.5119(3) 0.3519(2) 0.29162(13) 0.0480(8) Uani 1 1 d .
C111 C 0.4302(4) 0.3213(2) 0.23386(15) 0.0604(9) Uani 1 1 d .
H111 H 0.3244 0.3311 0.2288 0.072 Uiso 1 1 calc R
C112 C 0.4977(5) 0.2815(3) 0.18948(17) 0.0771(12) Uani 1 1 d .
H112 H 0.4395 0.2652 0.1533 0.093 Uiso 1 1 calc R
C113 C 0.6599(5) 0.2615(3) 0.19411(19) 0.0891(15) Uani 1 1 d U
C114 C 0.7425(4) 0.2841(3) 0.25131(18) 0.0713(11) Uani 1 1 d .
H114 H 0.8463 0.2689 0.2571 0.086 Uiso 1 1 calc R
C115 C 0.6757(4) 0.3252(2) 0.29532(15) 0.0553(9) Uani 1 1 d .
H115 H 0.7347 0.3390 0.3318 0.066 Uiso 1 1 calc R
C116 C 0.5096(4) 0.5491(2) 0.39666(15) 0.0596(9) Uani 1 1 d .
H11A H 0.4190 0.5831 0.3843 0.089 Uiso 1 1 calc R
H11B H 0.5995 0.5807 0.3847 0.089 Uiso 1 1 calc R
H11C H 0.5154 0.5410 0.4412 0.089 Uiso 1 1 calc R
C121 C 0.0858(4) 0.4929(3) 0.27758(16) 0.0742(12) Uani 1 1 d .
H12A H 0.0828 0.5567 0.2715 0.111 Uiso 1 1 calc R
H12B H 0.0105 0.4759 0.3064 0.111 Uiso 1 1 calc R
H12C H 0.0635 0.4632 0.2383 0.111 Uiso 1 1 calc R

loop_
_atom_site_aniso_label
_atom_site_aniso_U_11
_atom_site_aniso_U_22
_atom_site_aniso_U_33
_atom_site_aniso_U_23
_atom_site_aniso_U_13
_atom_site_aniso_U_12
C1 0.083(3) 0.061(2) 0.0487(19) 0.0061(17) 0.0012(18) -0.001(2)
C2 0.060(2) 0.067(3) 0.062(2) 0.0090(19) -0.0056(17) 0.0005(19)
C3 0.0492(19) 0.060(2) 0.065(2) 0.0057(18) 0.0040(15) 0.0076(17)
C4 0.0477(18) 0.0462(18) 0.0472(17) -0.0055(14) 0.0087(13) -0.0010(15)
C5 0.0461(18) 0.059(2) 0.0542(19) 0.0030(16) 0.0002(14) -0.0067(16)
C6 0.062(2) 0.064(2) 0.0537(19) 0.0056(17) 0.0070(16) -0.0096(19)
N7 0.0698(19) 0.0437(16) 0.0508(15) -0.0069(13) 0.0069(13) 0.0046(15)
C8 0.0453(18) 0.067(2) 0.0478(18) -0.0077(17) 0.0046(14) -0.0082(17)
C9 0.058(2) 0.060(2) 0.0486(18) 0.0009(16) 0.0001(15) -0.0009(18)
C10 0.0420(16) 0.051(2) 0.0420(16) -0.0002(14) 0.0046(12) -0.0008(15)
C11 0.0401(17) 0.057(2) 0.0537(18) -0.0029(16) 0.0071(14) 0.0030(16)
C12 0.0420(17) 0.057(2) 0.0475(17) -0.0019(15) 0.0083(13) 0.0018(16)
C13 0.0480(18) 0.058(2) 0.0394(16) -0.0027(15) -0.0001(13) 0.0003(16)
C14 0.0418(17) 0.063(2) 0.0492(17) -0.0006(17) 0.0074(13) -0.0022(16)
C15 0.0422(17) 0.064(2) 0.0474(17) -0.0051(16) 0.0137(13) -0.0030(16)
O16 0.102(2) 0.125(3) 0.0571(16) 0.0230(17) -0.0033(14) -0.0141(19)
O17 0.0625(15) 0.089(2) 0.0518(13) -0.0171(13) -0.0001(11) -0.0106(14)
O18 0.0537(14) 0.094(2) 0.0580(14) 0.0046(13) 0.0005(11) -0.0218(14)
C19 0.124(4) 0.061(3) 0.090(3) -0.014(2) 0.012(3) 0.016(3)
O20 0.0701(17) 0.098(2) 0.0545(14) -0.0210(14) 0.0019(12) -0.0105(15)
C21 0.055(3) 0.177(5) 0.088(3) 0.023(3) 0.002(2) -0.043(3)
O116 0.0847(19) 0.111(2) 0.0622(16) 0.0382(16) 0.0069(13) -0.0052(17)
O117 0.109(3) 0.229(5) 0.128(3) -0.118(3) 0.070(2) -0.057(3)
O120 0.0525(13) 0.101(2) 0.0416(12) 0.0079(13) 0.0092(9) -0.0073(13)
O118 0.0377(12) 0.0857(18) 0.0497(12) 0.0134(12) 0.0044(9) 0.0042(12)
C101 0.065(2) 0.069(2) 0.0507(19) 0.0168(18) 0.0080(16) -0.0022(19)
C102 0.052(2) 0.077(3) 0.058(2) 0.0161(19) 0.0079(16) -0.0097(19)
C103 0.0459(18) 0.063(2) 0.0538(19) 0.0055(17) 0.0052(14) -0.0069(17)
C104 0.0391(16) 0.063(2) 0.0359(15) 0.0038(15) 0.0045(12) -0.0026(15)
C105 0.0397(17) 0.067(2) 0.0449(17) 0.0024(16) 0.0060(13) -0.0015(16)
C106 0.0511(19) 0.076(3) 0.0495(18) 0.0114(18) 0.0055(15) -0.0014(18)
N107 0.0456(14) 0.0562(17) 0.0371(13) -0.0045(12) 0.0051(10) -0.0030(13)
C108 0.0374(16) 0.073(2) 0.0434(17) 0.0052(17) 0.0094(13) -0.0005(16)
C109 0.055(2) 0.057(2) 0.0550(19) -0.0019(17) 0.0123(15) -0.0071(17)
C110 0.0498(18) 0.053(2) 0.0419(16) -0.0061(15) 0.0067(13) -0.0021(16)
C111 0.056(2) 0.069(2) 0.056(2) -0.0090(18) 0.0016(16) -0.0135(19)
C112 0.074(3) 0.103(3) 0.054(2) -0.024(2) 0.0099(18) -0.026(2)
C113 0.084(3) 0.107(4) 0.081(3) -0.041(3) 0.041(2) -0.034(3)
C114 0.059(2) 0.079(3) 0.078(2) -0.024(2) 0.0192(19) -0.004(2)
C115 0.0485(19) 0.067(2) 0.0515(18) -0.0086(17) 0.0072(14) 0.0071(17)
C116 0.065(2) 0.060(2) 0.0534(19) -0.0129(17) 0.0023(16) 0.0008(19)
C121 0.0374(19) 0.125(4) 0.060(2) 0.013(2) 0.0025(15) 0.008(2)

loop_
_atom_type_symbol
_atom_type_description
_atom_type_scat_dispersion_real
_atom_type_scat_dispersion_imag
_atom_type_scat_source
C C 0.0181 0.0091 'International Tables Vol C Tables 4.2.6.8 and 6.1.1.4'
H H 0.0000 0.0000 'International Tables Vol C Tables 4.2.6.8 and 6.1.1.4'
O O 0.0492 0.0322 'International Tables Vol C Tables 4.2.6.8 and 6.1.1.4'
N N 0.0311 0.0180 'International Tables Vol C Tables 4.2.6.8 and 6.1.1.4'

loop_
_geom_angle_atom_site_label_1
_geom_angle_atom_site_label_2
_geom_angle_atom_site_label_3
_geom_angle
O16 C1 C6 121.7(4)
O16 C1 C2 120.3(3)
C6 C1 C2 118.0(3)
C3 C2 C1 121.1(3)
C3 C2 H2 119.5
C1 C2 H2 119.5
C2 C3 C4 123.8(3)
C2 C3 H3 118.1
C4 C3 H3 118.1
N7 C4 C3 111.4(3)
N7 C4 C5 111.9(3)
C3 C4 C5 111.3(3)
N7 C4 C10 101.1(2)
C3 C4 C10 110.4(3)
C5 C4 C10 110.4(2)
C6 C5 O18 125.3(3)
C6 C5 C4 123.9(3)
O18 C5 C4 110.7(3)
C5 C6 C1 120.0(3)
C5 C6 H6 120.0
C1 C6 H6 120.0
C8 N7 C19 121.3(3)
C8 N7 C4 114.5(3)
C19 N7 C4 121.3(3)
O20 C8 N7 124.6(3)
O20 C8 C9 126.4(3)
N7 C8 C9 108.9(3)
C8 C9 C10 106.3(3)
C8 C9 H9A 110.5
C10 C9 H9A 110.5
C8 C9 H9B 110.5
C10 C9 H9B 110.5
H9A C9 H9B 108.7
C11 C10 C15 112.0(3)
C11 C10 C9 114.6(3)
C15 C10 C9 109.8(2)
C11 C10 C4 109.5(2)
C15 C10 C4 109.0(2)
C9 C10 C4 101.5(2)
C12 C11 C10 123.7(3)
C12 C11 H11 118.1
C10 C11 H11 118.1
C11 C12 C13 121.6(3)
C11 C12 H12 119.2
C13 C12 H12 119.2
O17 C13 C12 121.7(3)
O17 C13 C14 121.6(3)
C12 C13 C14 116.7(3)
C15 C14 C13 121.1(3)
C15 C14 H14 119.5
C13 C14 H14 119.5
C14 C15 C10 123.9(3)
C14 C15 H15 118.1
C10 C15 H15 118.1
C5 O18 C21 117.7(3)
N7 C19 H19A 109.5
N7 C19 H19B 109.5
H19A C19 H19B 109.5
N7 C19 H19C 109.5
H19A C19 H19C 109.5
H19B C19 H19C 109.5
O18 C21 H21A 109.5
O18 C21 H21B 109.5
H21A C21 H21B 109.5
O18 C21 H21C 109.5
H21A C21 H21C 109.5
H21B C21 H21C 109.5
C105 O118 C121 117.3(2)
O116 C101 C106 121.5(3)
O116 C101 C102 121.1(3)
C106 C101 C102 117.3(3)
C103 C102 C101 121.5(3)
C103 C102 H102 119.2
C101 C102 H102 119.2
C102 C103 C104 123.4(3)
C102 C103 H103 118.3
C104 C103 H103 118.3
N107 C104 C103 111.3(2)
N107 C104 C105 111.5(2)
C103 C104 C105 110.8(3)
N107 C104 C110 101.4(2)
C103 C104 C110 110.5(3)
C105 C104 C110 111.1(3)
C106 C105 O118 125.6(3)
C106 C105 C104 123.4(3)
O118 C105 C104 111.0(3)
C105 C106 C101 120.6(3)
C105 C106 H106 119.7
C101 C106 H106 119.7
C108 N107 C116 123.3(3)
C108 N107 C104 114.1(3)
C116 N107 C104 121.1(3)
O120 C108 N107 124.2(3)
O120 C108 C109 126.3(3)
N107 C108 C109 109.5(3)
C108 C109 C110 104.8(3)
C108 C109 H10A 110.8
C110 C109 H10A 110.8
C108 C109 H10B 110.8
C110 C109 H10B 110.8
H10A C109 H10B 108.9
C111 C110 C115 112.3(3)
C111 C110 C109 112.7(3)
C115 C110 C109 108.2(3)
C111 C110 C104 112.0(3)
C115 C110 C104 109.5(3)
C109 C110 C104 101.6(2)
C112 C111 C110 123.2(3)
C112 C111 H111 118.4
C110 C111 H111 118.4
C111 C112 C113 122.1(4)
C111 C112 H112 119.0
C113 C112 H112 119.0
O117 C113 C114 121.7(4)
O117 C113 C112 121.4(4)
C114 C113 C112 116.9(3)
C115 C114 C113 121.0(4)
C115 C114 H114 119.5
C113 C114 H114 119.5
C114 C115 C110 124.3(3)
C114 C115 H115 117.8
C110 C115 H115 117.8
N107 C116 H11A 109.5
N107 C116 H11B 109.5
H11A C116 H11B 109.5
N107 C116 H11C 109.5
H11A C116 H11C 109.5
H11B C116 H11C 109.5
O118 C121 H12A 109.5
O118 C121 H12B 109.5
H12A C121 H12B 109.5
O118 C121 H12C 109.5
H12A C121 H12C 109.5
H12B C121 H12C 109.5

loop_
_geom_bond_atom_site_label_1
_geom_bond_atom_site_label_2
_geom_bond_distance
C1 O16 1.234(4)
C1 C6 1.451(5)
C1 C2 1.460(5)
C2 C3 1.324(5)
C2 H2 0.9500
C3 C4 1.496(4)
C3 H3 0.9500
C4 N7 1.456(4)
C4 C5 1.509(4)
C4 C10 1.622(4)
C5 C6 1.341(4)
C5 O18 1.347(4)
C6 H6 0.9500
N7 C8 1.351(4)
N7 C19 1.454(4)
C8 O20 1.229(4)
C8 C9 1.489(5)
C9 C10 1.542(4)
C9 H9A 0.9900
C9 H9B 0.9900
C10 C11 1.487(4)
C10 C15 1.497(4)
C11 C12 1.323(4)
C11 H11 0.9500
C12 C13 1.455(4)
C12 H12 0.9500
C13 O17 1.233(3)
C13 C14 1.455(4)
C14 C15 1.326(4)
C14 H14 0.9500
C15 H15 0.9500
O18 C21 1.450(4)
C19 H19A 0.9800
C19 H19B 0.9800
C19 H19C 0.9800
C21 H21A 0.9800
C21 H21B 0.9800
C21 H21C 0.9800
O116 C101 1.237(4)
O117 C113 1.221(4)
O120 C108 1.231(3)
O118 C105 1.345(3)
O118 C121 1.444(4)
C101 C106 1.445(4)
C101 C102 1.458(5)
C102 C103 1.327(4)
C102 H102 0.9500
C103 C104 1.501(4)
C103 H103 0.9500
C104 N107 1.458(3)
C104 C105 1.516(4)
C104 C110 1.610(4)
C105 C106 1.345(4)
C106 H106 0.9500
N107 C108 1.346(4)
N107 C116 1.445(4)
C108 C109 1.493(4)
C109 C110 1.542(4)
C109 H10A 0.9900
C109 H10B 0.9900
C110 C111 1.491(4)
C110 C115 1.505(4)
C111 C112 1.317(5)
C111 H111 0.9500
C112 C113 1.468(6)
C112 H112 0.9500
C113 C114 1.452(5)
C114 C115 1.318(4)
C114 H114 0.9500
C115 H115 0.9500
C116 H11A 0.9800
C116 H11B 0.9800
C116 H11C 0.9800
C121 H12A 0.9800
C121 H12B 0.9800
C121 H12C 0.9800

loop_
_geom_torsion_atom_site_label_1
_geom_torsion_atom_site_label_2
_geom_torsion_atom_site_label_3
_geom_torsion_atom_site_label_4
_geom_torsion
O16 C1 C2 C3 176.7(4)
C6 C1 C2 C3 -7.0(6)
C1 C2 C3 C4 -4.4(6)
C2 C3 C4 N7 139.6(4)
C2 C3 C4 C5 14.0(5)
C2 C3 C4 C10 -108.9(4)
N7 C4 C5 C6 -139.3(4)
C3 C4 C5 C6 -13.9(5)
C10 C4 C5 C6 109.0(4)
N7 C4 C5 O18 42.6(4)
C3 C4 C5 O18 167.9(3)
C10 C4 C5 O18 -69.1(3)
O18 C5 C6 C1 -178.0(3)
C4 C5 C6 C1 4.1(6)
O16 C1 C6 C5 -176.7(4)
C2 C1 C6 C5 7.0(5)
C3 C4 N7 C8 140.8(3)
C5 C4 N7 C8 -93.9(3)
C10 C4 N7 C8 23.5(3)
C3 C4 N7 C19 -58.2(4)
C5 C4 N7 C19 67.0(4)
C10 C4 N7 C19 -175.5(3)
C19 N7 C8 O20 8.1(5)
C4 N7 C8 O20 169.0(3)
C19 N7 C8 C9 -170.7(3)
C4 N7 C8 C9 -9.8(4)
O20 C8 C9 C10 171.5(3)
N7 C8 C9 C10 -9.7(3)
C8 C9 C10 C11 140.3(3)
C8 C9 C10 C15 -92.8(3)
C8 C9 C10 C4 22.4(3)
N7 C4 C10 C11 -148.1(3)
C3 C4 C10 C11 93.9(3)
C5 C4 C10 C11 -29.6(3)
N7 C4 C10 C15 89.1(3)
C3 C4 C10 C15 -28.9(3)
C5 C4 C10 C15 -152.4(3)
N7 C4 C10 C9 -26.6(3)
C3 C4 C10 C9 -144.7(3)
C5 C4 C10 C9 91.9(3)
C15 C10 C11 C12 10.1(4)
C9 C10 C11 C12 135.9(3)
C4 C10 C11 C12 -110.9(3)
C10 C11 C12 C13 -3.0(5)
C11 C12 C13 O17 175.1(3)
C11 C12 C13 C14 -6.4(5)
O17 C13 C14 C15 -173.5(3)
C12 C13 C14 C15 8.0(5)
C13 C14 C15 C10 -0.2(5)
C11 C10 C15 C14 -8.4(5)
C9 C10 C15 C14 -136.8(3)
C4 C10 C15 C14 112.9(3)
C6 C5 O18 C21 -2.8(6)
C4 C5 O18 C21 175.3(3)
O116 C101 C102 C103 -173.0(4)
C106 C101 C102 C103 9.3(6)
C101 C102 C103 C104 4.5(6)
C102 C103 C104 N107 -141.4(3)
C102 C103 C104 C105 -16.8(5)
C102 C103 C104 C110 106.8(4)
C121 O118 C105 C106 -0.1(5)
C121 O118 C105 C104 -177.5(3)
N107 C104 C105 C106 141.6(3)
C103 C104 C105 C106 17.1(5)
C110 C104 C105 C106 -106.1(4)
N107 C104 C105 O118 -41.0(4)
C103 C104 C105 O118 -165.5(3)
C110 C104 C105 O118 71.4(3)
O118 C105 C106 C101 177.9(3)
C104 C105 C106 C101 -5.1(5)
O116 C101 C106 C105 173.4(4)
C102 C101 C106 C105 -8.9(6)
C103 C104 N107 C108 -137.9(3)
C105 C104 N107 C108 97.9(3)
C110 C104 N107 C108 -20.4(3)
C103 C104 N107 C116 55.9(4)
C105 C104 N107 C116 -68.3(4)
C110 C104 N107 C116 173.4(3)
C116 N107 C108 O120 -10.6(5)
C104 N107 C108 O120 -176.5(3)
C116 N107 C108 C109 169.5(3)
C104 N107 C108 C109 3.6(4)
O120 C108 C109 C110 -163.9(3)
N107 C108 C109 C110 15.9(3)
C108 C109 C110 C111 -146.6(3)
C108 C109 C110 C115 88.7(3)
C108 C109 C110 C104 -26.5(3)
N107 C104 C110 C111 148.3(2)
C103 C104 C110 C111 -93.6(3)
C105 C104 C110 C111 29.7(3)
N107 C104 C110 C115 -86.4(3)
C103 C104 C110 C115 31.6(3)
C105 C104 C110 C115 155.0(2)
N107 C104 C110 C109 27.8(3)
C103 C104 C110 C109 145.9(3)
C105 C104 C110 C109 -90.8(3)
C115 C110 C111 C112 -4.8(5)
C109 C110 C111 C112 -127.3(4)
C104 C110 C111 C112 118.9(4)
C110 C111 C112 C113 1.8(6)
C111 C112 C113 O117 -178.7(5)
C111 C112 C113 C114 2.8(7)
O117 C113 C114 C115 177.6(5)
C112 C113 C114 C115 -3.9(6)
C113 C114 C115 C110 0.5(6)
C111 C110 C115 C114 3.7(5)
C109 C110 C115 C114 128.7(4)
C104 C110 C115 C114 -121.4(4)
